data_1501729
loop_
_publ_author_name
'Naumov, Pan\<ce'
'Topcu, Yildiray'
'Eckert-Maksi\'c, Mirjana'
'Glasovac, Zoran'
'Pavo\<sevi\'c, Fabijan'
'Kochunnoonny, Manoj'
'Hara, Hideyuki'

_publ_section_title
;
 Photoinduced rearrangement of aromatic N-chloroamides to chloroaromatic
 amides in the solid state: inverted \P(N)-\S(N) occupational stability of
 amidyl radicals.
;
_journal_issue 26
_journal_name_full 'The journal of physical chemistry. A'
_journal_page_first 7834
_journal_page_last 7848
_journal_paper_doi 10.1021/jp203771c
_journal_volume 115
_journal_year 2011
_chemical_formula_moiety C9H9Cl2NO
_chemical_formula_sum 'C9 H9 Cl2 N O'
_chemical_formula_weight 218.07
_chemical_name_common p,N-dichloro-3?-methylacetanilide
_chemical_name_systematic
;
 N-chloro-N-(4-chloro-3-methylphenyl)acetamide
;
_space_group_IT_number 2
_symmetry_cell_setting triclinic
_symmetry_space_group_name_Hall '-P 1'
_symmetry_space_group_name_H-M 'P -1'
_atom_sites_solution_hydrogens geom
_atom_sites_solution_primary direct
_atom_sites_solution_secondary difmap
_audit_creation_method SHELXL-97
_cell_angle_alpha 83.42(3)
_cell_angle_beta 70.60(3)
_cell_angle_gamma 82.082(18)
_cell_formula_units_Z 2
_cell_length_a 7.034(15)
_cell_length_b 7.673(15)
_cell_length_c 10.57(3)
_cell_measurement_temperature 293(2)
_cell_volume 532(2)
_computing_cell_refinement 'APEX2 software (Bruker, 2007)'
_computing_data_collection 'APEX2 software (Bruker, 2007)'
_computing_data_reduction 'SAINT (Bruker, 2007)'
_computing_molecular_graphics 'DIAMOND (Brandenburg, 2005)'
_computing_publication_material 'WinGX (Farrugia, 1999)'
_computing_structure_refinement 'SHELXL-97 (Sheldrick, 2008)'
_computing_structure_solution 'SHELXS-97 (Sheldrick, 2008)'
_diffrn_ambient_temperature 293(2)
_diffrn_measured_fraction_theta_full 0.799
_diffrn_measured_fraction_theta_max 0.799
_diffrn_measurement_device_type 'Bruker SMART APEX2 diffractometer'
_diffrn_measurement_method '\f and \w scans'
_diffrn_radiation_monochromator 'multilayer confocal TXS mirror'
_diffrn_radiation_source 'rotating anode'
_diffrn_radiation_type MoK\a
_diffrn_radiation_wavelength 0.71073
_diffrn_reflns_av_R_equivalents 0.0326
_diffrn_reflns_av_sigmaI/netI 0.0561
_diffrn_reflns_limit_h_max 9
_diffrn_reflns_limit_h_min -8
_diffrn_reflns_limit_k_max 9
_diffrn_reflns_limit_k_min -10
_diffrn_reflns_limit_l_max 13
_diffrn_reflns_limit_l_min -10
_diffrn_reflns_number 2793
_diffrn_reflns_theta_full 28.13
_diffrn_reflns_theta_max 28.13
_diffrn_reflns_theta_min 2.05
_exptl_absorpt_coefficient_mu 0.571
_exptl_absorpt_correction_T_max 0.93
_exptl_absorpt_correction_T_min 0.84
_exptl_absorpt_correction_type empirical
_exptl_absorpt_process_details 'SADABS (Sheldrick, 1996)'
_exptl_crystal_colour colourless
_exptl_crystal_density_diffrn 1.363
_exptl_crystal_density_method 'not measured'
_exptl_crystal_description block
_exptl_crystal_F_000 224
_exptl_crystal_size_max 0.30
_exptl_crystal_size_mid 0.25
_exptl_crystal_size_min 0.12
_refine_diff_density_max 0.515
_refine_diff_density_min -0.398
_refine_diff_density_rms 0.114
_refine_ls_extinction_method none
_refine_ls_goodness_of_fit_ref 1.128
_refine_ls_hydrogen_treatment constr
_refine_ls_matrix_type full
_refine_ls_number_parameters 120
_refine_ls_number_reflns 2073
_refine_ls_number_restraints 0
_refine_ls_restrained_S_all 1.128
_refine_ls_R_factor_all 0.1601
_refine_ls_R_factor_gt 0.0861
_refine_ls_shift/su_max 0.000
_refine_ls_shift/su_mean 0.000
_refine_ls_structure_factor_coef Fsqd
_refine_ls_weighting_details 'calc w=1/[\s^2^(Fo^2^)+(0.2000P)^2^+0.0000P] where P=(Fo^2^+2Fc^2^)/3'
_refine_ls_weighting_scheme calc
_refine_ls_wR_factor_gt 0.2519
_refine_ls_wR_factor_ref 0.3453
_reflns_number_gt 1067
_reflns_number_total 2073
_reflns_threshold_expression >2sigma(I)
_cod_data_source_file jp203771c_si_008.cif
_cod_data_source_block 3d-N-Cl
_cod_depositor_comments
;
The following automatic conversions were performed:

'_symmetry_cell_setting' value 'Triclinic' changed to 'triclinic'
according to /home/saulius/struct/CIF-dictionaries/cif_core.dic
dictionary named 'cif_core.dic' version 2.4.1 from 2010-06-29.

Automatic conversion script
Id: cif_fix_values 1715 2011-07-08 13:25:40Z adriana 
;
_cod_original_cell_volume 531(2)
_cod_original_sg_symbol_H-M P-1
_cod_original_formula_sum C9H9Cl2NO
_cod_database_code 1501729

loop_
_symmetry_equiv_pos_as_xyz
'x, y, z'
'-x, -y, -z'

loop_
_atom_site_label
_atom_site_type_symbol
_atom_site_fract_x
_atom_site_fract_y
_atom_site_fract_z
_atom_site_U_iso_or_equiv
_atom_site_adp_type
_atom_site_occupancy
_atom_site_symmetry_multiplicity
_atom_site_calc_flag
_atom_site_refinement_flags
Cl1 Cl 0.1445(3) 0.7828(4) 1.08817(16) 0.1387(12) Uani 1 1 d .
Cl2 Cl 0.2094(3) 0.7950(2) 0.42541(14) 0.0952(7) Uani 1 1 d .
O1 O 0.5488(7) 0.7771(7) 1.0824(4) 0.1030(16) Uani 1 1 d .
N1 N 0.3576(7) 0.7620(7) 0.9512(4) 0.0789(14) Uani 1 1 d .
C1 C 0.3196(7) 0.7688(7) 0.8239(4) 0.0615(12) Uani 1 1 d .
C2 C 0.2928(7) 0.6156(6) 0.7762(4) 0.0623(12) Uani 1 1 d .
H2 H 0.2997 0.5089 0.8268 0.075 Uiso 1 1 calc R
C3 C 0.2556(6) 0.6181(6) 0.6530(4) 0.0582(11) Uani 1 1 d .
C4 C 0.2494(7) 0.7820(7) 0.5812(4) 0.0609(12) Uani 1 1 d .
C5 C 0.2746(7) 0.9373(7) 0.6280(4) 0.0676(13) Uani 1 1 d .
H5 H 0.2676 1.0440 0.5775 0.081 Uiso 1 1 calc R
C6 C 0.3106(7) 0.9325(7) 0.7513(5) 0.0678(13) Uani 1 1 d .
H6 H 0.3280 1.0348 0.7837 0.081 Uiso 1 1 calc R
C7 C 0.5383(9) 0.7677(7) 0.9703(5) 0.0763(16) Uani 1 1 d .
C8 C 0.7287(8) 0.7505(12) 0.8443(6) 0.099(2) Uani 1 1 d .
H8A H 0.7286 0.8541 0.7841 0.149 Uiso 1 1 calc R
H8B H 0.7275 0.6485 0.7998 0.149 Uiso 1 1 calc R
H8C H 0.8481 0.7382 0.8708 0.149 Uiso 1 1 calc R
C9 C 0.2252(9) 0.4479(8) 0.6017(6) 0.0828(16) Uani 1 1 d .
H9A H 0.2566 0.3482 0.6577 0.124 Uiso 1 1 calc R
H9B H 0.3131 0.4373 0.5108 0.124 Uiso 1 1 calc R
H9C H 0.0868 0.4520 0.6046 0.124 Uiso 1 1 calc R

loop_
_atom_site_aniso_label
_atom_site_aniso_U_11
_atom_site_aniso_U_22
_atom_site_aniso_U_33
_atom_site_aniso_U_23
_atom_site_aniso_U_13
_atom_site_aniso_U_12
Cl1 0.0970(13) 0.253(3) 0.0564(10) -0.0191(14) -0.0095(8) -0.0166(14)
Cl2 0.1319(14) 0.1076(13) 0.0712(10) 0.0019(8) -0.0647(10) -0.0233(9)
O1 0.132(3) 0.120(4) 0.079(3) -0.013(2) -0.069(3) 0.008(3)
N1 0.077(3) 0.111(4) 0.051(2) -0.001(2) -0.026(2) -0.008(2)
C1 0.061(2) 0.082(3) 0.045(2) -0.008(2) -0.023(2) -0.003(2)
C2 0.064(3) 0.068(3) 0.054(2) 0.001(2) -0.023(2) 0.001(2)
C3 0.054(2) 0.063(3) 0.056(2) -0.010(2) -0.0163(19) -0.0011(19)
C4 0.062(2) 0.073(3) 0.055(2) -0.004(2) -0.030(2) -0.006(2)
C5 0.084(3) 0.066(3) 0.061(3) -0.001(2) -0.037(2) -0.002(2)
C6 0.081(3) 0.067(3) 0.064(3) -0.011(2) -0.035(2) -0.001(2)
C7 0.098(4) 0.075(3) 0.068(3) -0.003(2) -0.049(3) 0.005(3)
C8 0.061(3) 0.166(7) 0.072(3) -0.014(4) -0.024(3) -0.006(3)
C9 0.096(4) 0.074(3) 0.087(4) -0.015(3) -0.034(3) -0.017(3)

loop_
_atom_type_symbol
_atom_type_description
_atom_type_scat_dispersion_real
_atom_type_scat_dispersion_imag
_atom_type_scat_source
C C 0.0033 0.0016 'International Tables Vol C Tables 4.2.6.8 and 6.1.1.4'
N N 0.0061 0.0033 'International Tables Vol C Tables 4.2.6.8 and 6.1.1.4'
Cl Cl 0.1484 0.1585 'International Tables Vol C Tables 4.2.6.8 and 6.1.1.4'
O O 0.0106 0.0060 'International Tables Vol C Tables 4.2.6.8 and 6.1.1.4'
H H 0.0000 0.0000 'International Tables Vol C Tables 4.2.6.8 and 6.1.1.4'

loop_
_geom_angle_atom_site_label_1
_geom_angle_atom_site_label_2
_geom_angle_atom_site_label_3
_geom_angle
C7 N1 C1 127.3(5)
C7 N1 Cl1 117.4(4)
C1 N1 Cl1 114.6(4)
C2 C1 C6 121.3(4)
C2 C1 N1 120.3(4)
C6 C1 N1 118.5(5)
C1 C2 C3 121.6(4)
C1 C2 H2 119.2
C3 C2 H2 119.2
C4 C3 C2 116.4(4)
C4 C3 C9 122.6(4)
C2 C3 C9 121.1(5)
C5 C4 C3 122.8(4)
C5 C4 Cl2 118.1(4)
C3 C4 Cl2 119.1(4)
C4 C5 C6 120.1(5)
C4 C5 H5 120.0
C6 C5 H5 120.0
C1 C6 C5 117.9(4)
C1 C6 H6 121.0
C5 C6 H6 121.0
O1 C7 N1 121.3(6)
O1 C7 C8 122.4(5)
N1 C7 C8 116.3(4)
C7 C8 H8A 109.5
C7 C8 H8B 109.5
H8A C8 H8B 109.5
C7 C8 H8C 109.5
H8A C8 H8C 109.5
H8B C8 H8C 109.5
C3 C9 H9A 109.5
C3 C9 H9B 109.5
H9A C9 H9B 109.5
C3 C9 H9C 109.5
H9A C9 H9C 109.5
H9B C9 H9C 109.5

loop_
_geom_bond_atom_site_label_1
_geom_bond_atom_site_label_2
_geom_bond_distance
Cl1 N1 1.707(6)
Cl2 C4 1.750(5)
O1 C7 1.222(6)
N1 C7 1.359(7)
N1 C1 1.451(6)
C1 C2 1.390(7)
C1 C6 1.400(8)
C2 C3 1.408(6)
C2 H2 0.9300
C3 C4 1.396(7)
C3 C9 1.536(8)
C4 C5 1.395(7)
C5 C6 1.403(6)
C5 H5 0.9300
C6 H6 0.9300
C7 C8 1.546(9)
C8 H8A 0.9600
C8 H8B 0.9600
C8 H8C 0.9600
C9 H9A 0.9600
C9 H9B 0.9600
C9 H9C 0.9600

loop_
_geom_hbond_atom_site_label_D
_geom_hbond_atom_site_label_H
_geom_hbond_atom_site_label_A
_geom_hbond_distance_DH
_geom_hbond_distance_HA
_geom_hbond_distance_DA
_geom_hbond_angle_DHA
_geom_hbond_site_symmetry_A
C6 H6 O1 0.93 2.54 3.419(8) 157.4 2_677
C2 H2 O1 0.93 2.53 3.421(8) 159.4 2_667
C9 H9C Cl2 0.96 3.11 3.896(9) 139.6 2_566

loop_
_geom_torsion_atom_site_label_1
_geom_torsion_atom_site_label_2
_geom_torsion_atom_site_label_3
_geom_torsion_atom_site_label_4
_geom_torsion
C7 N1 C1 C2 102.4(7)
Cl1 N1 C1 C2 -88.3(5)
C7 N1 C1 C6 -77.6(7)
Cl1 N1 C1 C6 91.7(5)
C6 C1 C2 C3 0.0(7)
N1 C1 C2 C3 180.0(4)
C1 C2 C3 C4 0.7(6)
C1 C2 C3 C9 -179.6(4)
C2 C3 C4 C5 -1.1(7)
C9 C3 C4 C5 179.2(4)
C2 C3 C4 Cl2 178.6(3)
C9 C3 C4 Cl2 -1.1(6)
C3 C4 C5 C6 0.8(7)
Cl2 C4 C5 C6 -178.9(4)
C2 C1 C6 C5 -0.3(7)
N1 C1 C6 C5 179.7(4)
C4 C5 C6 C1 -0.1(7)
C1 N1 C7 O1 173.2(5)
Cl1 N1 C7 O1 4.1(8)
C1 N1 C7 C8 -10.3(9)
Cl1 N1 C7 C8 -179.4(5)
